data_7700991
loop_
_publ_author_name
'Baltrun, Marc'
'Watt, Fabian A.'
'Schoch, Roland'
'W\"olper, Christoph'
'Neuba, Adam G.'
'Hohloch, Stephan'

_publ_section_title
;
 A new bis-phenolate mesoionic carbene ligand for early transition metal
 chemistry.
;
_journal_issue 39
_journal_name_full 'Dalton transactions (Cambridge, England : 2003)'
_journal_page_first 14611
_journal_page_last 14625
_journal_paper_doi 10.1039/c9dt03099a
_journal_volume 48
_journal_year 2019
_chemical_formula_moiety 'C F3 O3 S, C31 H46 N3 O2, C3 H3'
_chemical_formula_sum 'C35 H49 F3 N3 O5 S'
_chemical_formula_weight 680.83
_space_group_crystal_system monoclinic
_space_group_IT_number 14
_space_group_name_Hall '-P 2ybc'
_space_group_name_H-M_alt 'P 1 21/c 1'
_symmetry_space_group_name_Hall '-P 2ybc'
_symmetry_space_group_name_H-M 'P 1 21/c 1'
_atom_sites_solution_hydrogens geom
_atom_sites_solution_primary dual
_audit_creation_date 2019-03-14
_audit_creation_method
;
Olex2 1.2
(compiled 2018.05.29 svn.r3508 for OlexSys, GUI svn.r5506)
;
_audit_update_record
;
2019-06-07 deposited with the CCDC.    2019-08-19 downloaded from the CCDC.
;
_cell_angle_alpha 90
_cell_angle_beta 111.467(5)
_cell_angle_gamma 90
_cell_formula_units_Z 4
_cell_length_a 16.821(5)
_cell_length_b 12.129(3)
_cell_length_c 19.288(5)
_cell_measurement_reflns_used 3211
_cell_measurement_temperature 130(2)
_cell_measurement_theta_max 25.62
_cell_measurement_theta_min 1.30
_cell_volume 3662.2(17)
_computing_cell_refinement 'Bruker ApexIII suite, 2019'
_computing_data_collection 'Bruker ApexIII suite, 2019'
_computing_data_reduction 'Bruker ApexIII suite, 2019'
_computing_molecular_graphics 'Olex2 (Dolomanov et al., 2009)'
_computing_publication_material 'Olex2 (Dolomanov et al., 2009)'
_computing_structure_refinement 'XL (Sheldrick, 2008)'
_computing_structure_solution 'XT (Sheldrick, 2015)'
_diffrn_ambient_temperature 130(2)
_diffrn_measured_fraction_theta_full 1.000
_diffrn_measured_fraction_theta_max 0.979
_diffrn_measurement_device_type 'Bruker Smart AXS'
_diffrn_measurement_method 'omega scans'
_diffrn_radiation_type MoK\a
_diffrn_radiation_wavelength 0.71073
_diffrn_reflns_av_R_equivalents 0.1385
_diffrn_reflns_av_unetI/netI 0.1619
_diffrn_reflns_Laue_measured_fraction_full 1.000
_diffrn_reflns_Laue_measured_fraction_max 0.979
_diffrn_reflns_limit_h_max 20
_diffrn_reflns_limit_h_min -20
_diffrn_reflns_limit_k_max 13
_diffrn_reflns_limit_k_min -14
_diffrn_reflns_limit_l_max 23
_diffrn_reflns_limit_l_min -20
_diffrn_reflns_number 19822
_diffrn_reflns_point_group_measured_fraction_full 1.000
_diffrn_reflns_point_group_measured_fraction_max 0.979
_diffrn_reflns_theta_full 25.242
_diffrn_reflns_theta_max 25.619
_diffrn_reflns_theta_min 1.301
_exptl_absorpt_coefficient_mu 0.146
_exptl_absorpt_correction_T_max 0.7452
_exptl_absorpt_correction_T_min 0.6918
_exptl_absorpt_correction_type multi-scan
_exptl_absorpt_process_details
;
SADABS-2016/2 (Bruker,2016/2) was used for absorption correction.
wR2(int) was 0.0971 before and 0.0500 after correction.
The Ratio of minimum to maximum transmission is 0.9283.
The \l/2 correction factor is Not present.
;
_exptl_crystal_colour colourless
_exptl_crystal_density_diffrn 1.235
_exptl_crystal_description block
_exptl_crystal_F_000 1452
_exptl_crystal_size_max 0.15
_exptl_crystal_size_mid 0.14
_exptl_crystal_size_min 0.11
_refine_diff_density_max 1.335
_refine_diff_density_min -0.727
_refine_diff_density_rms 0.108
_refine_ls_extinction_method none
_refine_ls_goodness_of_fit_ref 0.940
_refine_ls_hydrogen_treatment constr
_refine_ls_matrix_type full
_refine_ls_number_parameters 457
_refine_ls_number_reflns 6767
_refine_ls_number_restraints 24
_refine_ls_restrained_S_all 0.947
_refine_ls_R_factor_all 0.1665
_refine_ls_R_factor_gt 0.0941
_refine_ls_shift/su_max 0.000
_refine_ls_shift/su_mean 0.000
_refine_ls_structure_factor_coef Fsqd
_refine_ls_weighting_details 'w=1/[\s^2^(Fo^2^)+(0.1691P)^2^] where P=(Fo^2^+2Fc^2^)/3'
_refine_ls_weighting_scheme calc
_refine_ls_wR_factor_gt 0.2557
_refine_ls_wR_factor_ref 0.2904
_reflns_Friedel_coverage 0.000
_reflns_number_gt 3211
_reflns_number_total 6767
_reflns_threshold_expression 'I > 2\s(I)'
_cod_data_source_file c9dt03099a2.cif
_cod_data_source_block sh_0093m
_cod_depositor_comments 'Adding full bibliography for 7700989--7700996.cif.'
_cod_original_cell_volume 3662.3(18)
_cod_database_code 7700991
_shelx_shelxl_version_number 2017/1
_shelx_space_group_comment
;
The symmetry employed for this shelxl refinement is uniquely defined
by the following loop, which should always be used as a source of
symmetry information in preference to the above space-group names.
They are only intended as comments.
;
_exptl_absorpt_special_details 'Blessing, 1995'
_olex2_refinement_description
;
1. Fixed Uiso
 At 1.2 times of:
  All C(H) groups
 At 1.5 times of:
  All C(H,H,H) groups, All O(H) groups
2. Uiso/Uaniso restraints and constraints
Uanis(F10A) \\sim Ueq, Uanis(F10B) \\sim Ueq, Uanis(F11A) \\sim Ueq,
Uanis(F11B) \\sim Ueq: with sigma of 0.001 and sigma for terminal atoms of 0.02
3. Others
 Fixed Sof: F10A(0.5) F11A(0.5) F10B(0.5) F11B(0.5)
4.a Aromatic/amide H refined with riding coordinates:
 C14(H14), C8(H8), C12(H12), C1(H1), C6(H6), C202(H202), C200(H200), C201(H201)
4.b Idealised Me refined as rotating group:
 C31(H31A,H31B,H31C), C27(H27A,H27B,H27C), C24(H24A,H24B,H24C), C22(H22A,H22B,
 H22C), C26(H26A,H26B,H26C), C30(H30A,H30B,H30C), C32(H32A,H32B,H32C), C23(H23A,
 H23B,H23C), C28(H28A,H28B,H28C), C61(H61A,H61B,H61C), C18(H18A,H18B,H18C),
 C19(H19A,H19B,H19C), C20(H20A,H20B,H20C)
4.c Idealised tetrahedral OH refined as rotating group:
 O1(H1A), O2(H2)
;
_olex2_submission_special_instructions 'No special instructions were received'

loop_
_space_group_symop_operation_xyz
'x, y, z'
'-x, y+1/2, -z+1/2'
'-x, -y, -z'
'x, -y-1/2, z-1/2'

loop_
_atom_site_label
_atom_site_type_symbol
_atom_site_fract_x
_atom_site_fract_y
_atom_site_fract_z
_atom_site_U_iso_or_equiv
_atom_site_adp_type
_atom_site_occupancy
_atom_site_site_symmetry_order
_atom_site_calc_flag
_atom_site_refinement_flags_posn
_atom_site_refinement_flags_adp
_atom_site_refinement_flags_occupancy
_atom_site_disorder_assembly
_atom_site_disorder_group
S100 S 0.50446(13) 0.49941(13) 0.64439(8) 0.0506(5) Uani 1 1 d . . . . .
O1 O 0.3589(2) 0.2795(3) 0.51405(19) 0.0340(9) Uani 1 1 d . . . . .
H1A H 0.400130 0.307153 0.546831 0.051 Uiso 1 1 calc GR . . . .
O101 O 0.5093(2) 0.3939(3) 0.61257(19) 0.0354(9) Uani 1 1 d . . . . .
O2 O 0.6573(2) 0.2793(3) 0.60834(19) 0.0344(9) Uani 1 1 d . . . . .
H2 H 0.615925 0.303478 0.616310 0.052 Uiso 1 1 calc GR . . . .
N2 N 0.5593(3) 0.2446(3) 0.7530(2) 0.0253(10) Uani 1 1 d . . . . .
N1 N 0.5818(2) 0.1891(3) 0.7038(2) 0.0221(9) Uani 1 1 d . . . . .
N3 N 0.4746(3) 0.2451(3) 0.7254(2) 0.0254(10) Uani 1 1 d . . . . .
C2 C 0.4426(3) 0.1891(4) 0.6594(2) 0.0177(10) Uani 1 1 d . . . . .
C11 C 0.6707(3) 0.1690(4) 0.7160(2) 0.0196(11) Uani 1 1 d . . . . .
C16 C 0.7039(3) 0.2116(4) 0.6661(2) 0.0195(11) Uani 1 1 d . . . . .
C14 C 0.8332(3) 0.1185(4) 0.7333(3) 0.0235(11) Uani 1 1 d . . . . .
H14 H 0.888922 0.100353 0.738909 0.028 Uiso 1 1 calc R . . . .
C10 C 0.3148(3) 0.2152(4) 0.5457(3) 0.0206(11) Uani 1 1 d . . . . .
C5 C 0.3518(3) 0.1718(4) 0.6165(3) 0.0217(11) Uani 1 1 d . . . . .
C7 C 0.2213(3) 0.0798(4) 0.6075(3) 0.0231(11) Uani 1 1 d . . . . .
C9 C 0.2290(3) 0.1901(4) 0.5021(3) 0.0216(11) Uani 1 1 d . . . . .
C8 C 0.1863(3) 0.1228(4) 0.5354(3) 0.0243(11) Uani 1 1 d . . . . .
H8 H 0.129887 0.104913 0.507345 0.029 Uiso 1 1 calc R . . . .
C12 C 0.7175(3) 0.1026(4) 0.7748(3) 0.0231(11) Uani 1 1 d . . . . .
H12 H 0.692711 0.075260 0.807239 0.028 Uiso 1 1 calc R . . . .
C13 C 0.8016(3) 0.0764(4) 0.7856(3) 0.0220(11) Uani 1 1 d . . . . .
C21 C 0.1845(3) 0.2362(4) 0.4224(3) 0.0274(12) Uani 1 1 d . . . . .
C1 C 0.5127(3) 0.1535(4) 0.6462(3) 0.0221(11) Uani 1 1 d . . . . .
H1 H 0.512906 0.112643 0.605507 0.027 Uiso 1 1 calc R . . . .
C25 C 0.8553(3) 0.0061(4) 0.8515(3) 0.0288(12) Uani 1 1 d . . . . .
C15 C 0.7876(3) 0.1856(4) 0.6734(3) 0.0228(11) Uani 1 1 d . . . . .
C29 C 0.8284(3) 0.2291(4) 0.6187(3) 0.0278(12) Uani 1 1 d . . . . .
C17 C 0.1714(3) 0.0079(4) 0.6425(3) 0.0288(12) Uani 1 1 d . . . . .
C6 C 0.3052(3) 0.1067(4) 0.6480(3) 0.0233(11) Uani 1 1 d . . . . .
H6 H 0.330942 0.081422 0.696644 0.028 Uiso 1 1 calc R . . . .
C202 C 0.4584(3) 0.0859(4) 0.4546(3) 0.0296(13) Uani 1 1 d . . . . .
H202 H 0.430025 0.143959 0.424077 0.036 Uiso 1 1 calc R . . . .
C200 C 0.5877(3) -0.0077(4) 0.5232(3) 0.0298(12) Uani 1 1 d . . . . .
H200 H 0.646880 -0.013214 0.539152 0.036 Uiso 1 1 calc R . . . .
C201 C 0.5460(3) 0.0777(4) 0.4775(3) 0.0284(12) Uani 1 1 d . . . . .
H201 H 0.576729 0.129791 0.462178 0.034 Uiso 1 1 calc R . . . .
C31 C 0.8316(4) 0.3570(4) 0.6225(3) 0.0406(15) Uani 1 1 d . . . . .
H31A H 0.774674 0.385494 0.609121 0.061 Uiso 1 1 calc GR . . . .
H31B H 0.856550 0.384698 0.588454 0.061 Uiso 1 1 calc GR . . . .
H31C H 0.865475 0.379857 0.672197 0.061 Uiso 1 1 calc GR . . . .
C27 C 0.8727(4) 0.0722(5) 0.9234(3) 0.0427(15) Uani 1 1 d . . . . .
H27A H 0.902154 0.139096 0.921300 0.064 Uiso 1 1 calc GR . . . .
H27B H 0.907245 0.029072 0.965372 0.064 Uiso 1 1 calc GR . . . .
H27C H 0.819462 0.089713 0.928636 0.064 Uiso 1 1 calc GR . . . .
O102 O 0.4923(5) 0.5124(4) 0.7078(3) 0.102(2) Uani 1 1 d . . . . .
C24 C 0.1824(4) 0.3638(4) 0.4257(3) 0.0403(15) Uani 1 1 d . . . . .
H24A H 0.151603 0.386185 0.456537 0.060 Uiso 1 1 calc GR . . . .
H24B H 0.154625 0.392639 0.376365 0.060 Uiso 1 1 calc GR . . . .
H24C H 0.239784 0.391576 0.446306 0.060 Uiso 1 1 calc GR . . . .
C22 C 0.0913(3) 0.1989(5) 0.3873(3) 0.0454(16) Uani 1 1 d . . . . .
H22A H 0.088966 0.119872 0.384527 0.068 Uiso 1 1 calc GR . . . .
H22B H 0.066100 0.229248 0.338105 0.068 Uiso 1 1 calc GR . . . .
H22C H 0.060261 0.224189 0.417316 0.068 Uiso 1 1 calc GR . . . .
C26 C 0.8071(4) -0.1000(4) 0.8553(3) 0.0415(15) Uani 1 1 d . . . . .
H26A H 0.755140 -0.081403 0.862408 0.062 Uiso 1 1 calc GR . . . .
H26B H 0.842219 -0.144529 0.896161 0.062 Uiso 1 1 calc GR . . . .
H26C H 0.793833 -0.140375 0.809607 0.062 Uiso 1 1 calc GR . . . .
C30 C 0.9202(3) 0.1869(5) 0.6378(3) 0.0417(15) Uani 1 1 d . . . . .
H30A H 0.955108 0.210705 0.686983 0.063 Uiso 1 1 calc GR . . . .
H30B H 0.942903 0.215765 0.602481 0.063 Uiso 1 1 calc GR . . . .
H30C H 0.919947 0.107774 0.635738 0.063 Uiso 1 1 calc GR . . . .
C32 C 0.7764(4) 0.1916(5) 0.5398(3) 0.0416(15) Uani 1 1 d . . . . .
H32A H 0.770540 0.112834 0.538904 0.062 Uiso 1 1 calc GR . . . .
H32B H 0.804957 0.213284 0.507046 0.062 Uiso 1 1 calc GR . . . .
H32C H 0.720846 0.225041 0.523689 0.062 Uiso 1 1 calc GR . . . .
C23 C 0.2290(4) 0.1978(5) 0.3706(3) 0.0417(15) Uani 1 1 d . . . . .
H23A H 0.286906 0.223749 0.388961 0.062 Uiso 1 1 calc GR . . . .
H23B H 0.199418 0.226704 0.321532 0.062 Uiso 1 1 calc GR . . . .
H23C H 0.228617 0.118684 0.368669 0.062 Uiso 1 1 calc GR . . . .
C28 C 0.9408(3) -0.0280(6) 0.8476(3) 0.0486(17) Uani 1 1 d . . . . .
H28A H 0.931029 -0.070548 0.803294 0.073 Uiso 1 1 calc GR . . . .
H28B H 0.971893 -0.071530 0.890534 0.073 Uiso 1 1 calc GR . . . .
H28C H 0.973177 0.036702 0.846531 0.073 Uiso 1 1 calc GR . . . .
C61 C 0.4319(4) 0.2988(5) 0.7682(3) 0.0461(16) Uani 1 1 d . . . . .
H61A H 0.415889 0.244994 0.797194 0.069 Uiso 1 1 calc GR . . . .
H61B H 0.381625 0.335315 0.735204 0.069 Uiso 1 1 calc GR . . . .
H61C H 0.469497 0.352029 0.800791 0.069 Uiso 1 1 calc GR . . . .
C18 C 0.1606(4) 0.0717(5) 0.7064(4) 0.0541(18) Uani 1 1 d . . . . .
H18A H 0.215701 0.093592 0.741052 0.081 Uiso 1 1 calc GR . . . .
H18B H 0.133025 0.025666 0.731372 0.081 Uiso 1 1 calc GR . . . .
H18C H 0.126378 0.135983 0.687247 0.081 Uiso 1 1 calc GR . . . .
C19 C 0.2219(4) -0.0976(5) 0.6730(4) 0.0538(18) Uani 1 1 d . . . . .
H19A H 0.230876 -0.136656 0.633192 0.081 Uiso 1 1 calc GR . . . .
H19B H 0.190335 -0.143396 0.694451 0.081 Uiso 1 1 calc GR . . . .
H19C H 0.276054 -0.079053 0.710454 0.081 Uiso 1 1 calc GR . . . .
C20 C 0.0846(4) -0.0255(6) 0.5875(3) 0.0573(19) Uani 1 1 d . . . . .
H20A H 0.052260 0.039321 0.565949 0.086 Uiso 1 1 calc GR . . . .
H20B H 0.054901 -0.067242 0.612735 0.086 Uiso 1 1 calc GR . . . .
H20C H 0.091629 -0.069764 0.548861 0.086 Uiso 1 1 calc GR . . . .
O100 O 0.5849(4) 0.5667(6) 0.6516(6) 0.163(4) Uani 1 1 d . . . . .
C100 C 0.4352(7) 0.5768(6) 0.5704(5) 0.099(3) Uani 1 1 d . . . . .
F100 F 0.4171(3) 0.6757(3) 0.5892(2) 0.0773(13) Uani 1 1 d . . . . .
F10A F 0.4909(8) 0.6105(7) 0.5312(5) 0.108(4) Uani 0.5 1 d . U P A 1
F11A F 0.4040(17) 0.479(2) 0.6300(16) 0.299(11) Uani 0.5 1 d . U P A 1
F10B F 0.4112(5) 0.5493(6) 0.5047(4) 0.0523(19) Uani 0.5 1 d . U P A 2
F11B F 0.3516(6) 0.5263(8) 0.5621(5) 0.080(3) Uani 0.5 1 d . U P A 2

loop_
_atom_site_aniso_label
_atom_site_aniso_U_11
_atom_site_aniso_U_22
_atom_site_aniso_U_33
_atom_site_aniso_U_23
_atom_site_aniso_U_13
_atom_site_aniso_U_12
S100 0.0905(14) 0.0322(8) 0.0230(8) 0.0026(6) 0.0136(8) 0.0191(9)
O1 0.030(2) 0.041(2) 0.024(2) 0.0045(17) 0.0015(17) -0.0054(18)
O101 0.051(2) 0.026(2) 0.028(2) -0.0015(16) 0.0135(19) 0.0035(18)
O2 0.030(2) 0.040(2) 0.029(2) 0.0064(17) 0.0063(18) 0.0102(18)
N2 0.030(3) 0.029(2) 0.013(2) 0.0039(18) 0.0034(19) 0.0055(19)
N1 0.020(2) 0.028(2) 0.015(2) 0.0021(17) 0.0030(18) 0.0007(18)
N3 0.037(3) 0.025(2) 0.014(2) -0.0019(17) 0.008(2) 0.000(2)
C2 0.019(3) 0.020(2) 0.009(2) 0.0017(19) -0.001(2) 0.000(2)
C11 0.017(3) 0.024(3) 0.013(2) -0.004(2) -0.001(2) -0.003(2)
C16 0.021(3) 0.019(2) 0.011(2) 0.0005(19) -0.002(2) 0.000(2)
C14 0.018(3) 0.027(3) 0.023(3) -0.004(2) 0.004(2) 0.000(2)
C10 0.024(3) 0.021(2) 0.016(2) 0.001(2) 0.006(2) -0.001(2)
C5 0.019(3) 0.026(3) 0.017(3) -0.003(2) 0.002(2) 0.001(2)
C7 0.021(3) 0.024(3) 0.016(3) 0.001(2) -0.002(2) 0.002(2)
C9 0.019(3) 0.023(3) 0.018(3) 0.002(2) 0.002(2) 0.003(2)
C8 0.018(3) 0.027(3) 0.017(3) 0.001(2) -0.006(2) 0.000(2)
C12 0.019(3) 0.028(3) 0.017(3) 0.000(2) 0.000(2) 0.000(2)
C13 0.021(3) 0.023(3) 0.015(3) -0.003(2) -0.002(2) 0.000(2)
C21 0.026(3) 0.032(3) 0.015(3) 0.007(2) -0.004(2) 0.004(2)
C1 0.021(3) 0.027(3) 0.011(2) -0.001(2) -0.002(2) 0.000(2)
C25 0.023(3) 0.034(3) 0.023(3) 0.005(2) 0.001(2) 0.007(2)
C15 0.025(3) 0.021(3) 0.020(3) -0.003(2) 0.004(2) -0.004(2)
C29 0.028(3) 0.027(3) 0.026(3) -0.001(2) 0.007(2) -0.007(2)
C17 0.027(3) 0.036(3) 0.018(3) 0.004(2) 0.001(2) -0.007(2)
C6 0.023(3) 0.026(3) 0.014(3) 0.004(2) -0.001(2) 0.001(2)
C202 0.041(3) 0.022(3) 0.019(3) 0.001(2) 0.003(2) 0.003(2)
C200 0.027(3) 0.037(3) 0.020(3) -0.003(2) 0.003(2) 0.000(2)
C201 0.032(3) 0.027(3) 0.022(3) -0.004(2) 0.006(2) -0.004(2)
C31 0.039(4) 0.036(3) 0.050(4) 0.001(3) 0.021(3) -0.006(3)
C27 0.041(4) 0.045(4) 0.026(3) 0.002(3) -0.006(3) 0.004(3)
O102 0.211(7) 0.061(3) 0.044(3) 0.002(3) 0.058(4) 0.030(4)
C24 0.041(4) 0.033(3) 0.037(3) 0.011(3) 0.003(3) 0.005(3)
C22 0.035(3) 0.054(4) 0.031(3) 0.012(3) -0.006(3) -0.006(3)
C26 0.049(4) 0.031(3) 0.034(3) 0.011(3) 0.002(3) 0.010(3)
C30 0.036(3) 0.046(4) 0.047(4) 0.008(3) 0.020(3) -0.001(3)
C32 0.046(4) 0.054(4) 0.029(3) 0.000(3) 0.019(3) -0.006(3)
C23 0.043(4) 0.050(4) 0.022(3) 0.001(3) -0.001(3) 0.009(3)
C28 0.028(3) 0.065(4) 0.047(4) 0.022(3) 0.006(3) 0.021(3)
C61 0.050(4) 0.048(4) 0.040(4) -0.006(3) 0.015(3) 0.010(3)
C18 0.058(4) 0.058(4) 0.052(4) -0.005(3) 0.027(4) -0.016(3)
C19 0.056(4) 0.043(4) 0.056(4) 0.014(3) 0.013(4) -0.008(3)
C20 0.052(4) 0.072(5) 0.043(4) 0.008(3) 0.012(3) -0.026(4)
O100 0.095(5) 0.083(5) 0.275(11) -0.075(6) 0.026(6) -0.049(4)
C100 0.158(10) 0.041(5) 0.088(7) -0.009(4) 0.032(7) 0.049(6)
F100 0.111(4) 0.050(2) 0.059(3) 0.011(2) 0.017(2) 0.027(2)
F10A 0.231(11) 0.066(5) 0.095(6) 0.060(5) 0.139(8) 0.071(7)
F11A 0.299(11) 0.299(11) 0.298(11) -0.0001(10) 0.109(4) 0.0000(10)
F10B 0.054(2) 0.051(2) 0.050(2) -0.0009(10) 0.0170(11) 0.0030(10)
F11B 0.078(3) 0.079(3) 0.081(3) -0.0012(10) 0.0266(13) 0.0007(10)

loop_
_atom_type_symbol
_atom_type_description
_atom_type_scat_dispersion_real
_atom_type_scat_dispersion_imag
_atom_type_scat_source
C C 0.0033 0.0016 'International Tables Vol C Tables 4.2.6.8 and 6.1.1.4'
H H 0.0000 0.0000 'International Tables Vol C Tables 4.2.6.8 and 6.1.1.4'
F F 0.0171 0.0103 'International Tables Vol C Tables 4.2.6.8 and 6.1.1.4'
N N 0.0061 0.0033 'International Tables Vol C Tables 4.2.6.8 and 6.1.1.4'
O O 0.0106 0.0060 'International Tables Vol C Tables 4.2.6.8 and 6.1.1.4'
S S 0.1246 0.1234 'International Tables Vol C Tables 4.2.6.8 and 6.1.1.4'

loop_
_geom_angle_atom_site_label_1
_geom_angle_atom_site_label_2
_geom_angle_atom_site_label_3
_geom_angle
_geom_angle_site_symmetry_1
_geom_angle_site_symmetry_3
O101 S100 O100 109.1(3) . .
O101 S100 C100 104.7(3) . .
O101 S100 F11A 90.4(10) . .
O102 S100 O101 123.7(3) . .
O102 S100 O100 106.3(5) . .
O102 S100 C100 114.2(4) . .
O102 S100 F11A 70.9(10) . .
O100 S100 C100 95.1(5) . .
O100 S100 F11A 156.7(11) . .
F11A S100 C100 66.7(11) . .
C10 O1 H1A 109.5 . .
C16 O2 H2 109.5 . .
N3 N2 N1 105.2(4) . .
N2 N1 C11 121.2(4) . .
N2 N1 C1 111.4(4) . .
C1 N1 C11 127.4(4) . .
N2 N3 C2 111.8(4) . .
N2 N3 C61 117.5(4) . .
C2 N3 C61 130.7(4) . .
N3 C2 C5 124.9(4) . .
C1 C2 N3 104.9(4) . .
C1 C2 C5 130.1(4) . .
C16 C11 N1 118.8(4) . .
C12 C11 N1 118.5(4) . .
C12 C11 C16 122.6(4) . .
O2 C16 C11 122.3(4) . .
O2 C16 C15 118.1(4) . .
C11 C16 C15 119.6(4) . .
C13 C14 H14 117.5 . .
C15 C14 H14 117.5 . .
C15 C14 C13 125.0(5) . .
O1 C10 C5 122.6(4) . .
O1 C10 C9 117.4(4) . .
C5 C10 C9 119.9(4) . .
C10 C5 C2 120.3(4) . .
C10 C5 C6 121.6(4) . .
C6 C5 C2 118.1(4) . .
C8 C7 C17 123.6(4) . .
C6 C7 C8 116.5(5) . .
C6 C7 C17 119.9(4) . .
C10 C9 C21 122.1(4) . .
C8 C9 C10 116.1(4) . .
C8 C9 C21 121.8(4) . .
C7 C8 H8 117.3 . .
C9 C8 C7 125.3(4) . .
C9 C8 H8 117.3 . .
C11 C12 H12 120.0 . .
C11 C12 C13 120.0(5) . .
C13 C12 H12 120.0 . .
C14 C13 C25 122.8(4) . .
C12 C13 C14 116.3(4) . .
C12 C13 C25 120.8(4) . .
C9 C21 C24 109.3(4) . .
C22 C21 C9 112.2(4) . .
C22 C21 C24 106.2(4) . .
C23 C21 C9 111.4(4) . .
C23 C21 C24 110.9(4) . .
C23 C21 C22 106.8(5) . .
N1 C1 C2 106.8(4) . .
N1 C1 H1 126.6 . .
C2 C1 H1 126.6 . .
C13 C25 C27 108.7(4) . .
C13 C25 C26 110.3(4) . .
C13 C25 C28 113.1(4) . .
C27 C25 C26 108.9(4) . .
C28 C25 C27 108.4(4) . .
C28 C25 C26 107.4(5) . .
C16 C15 C29 122.4(4) . .
C14 C15 C16 116.4(4) . .
C14 C15 C29 121.2(4) . .
C15 C29 C31 108.9(4) . .
C30 C29 C15 112.3(4) . .
C30 C29 C31 107.9(4) . .
C32 C29 C15 110.1(4) . .
C32 C29 C31 110.1(4) . .
C32 C29 C30 107.4(4) . .
C7 C17 C19 109.3(4) . .
C18 C17 C7 108.4(4) . .
C18 C17 C19 109.2(5) . .
C20 C17 C7 112.8(4) . .
C20 C17 C18 109.5(5) . .
C20 C17 C19 107.6(5) . .
C5 C6 H6 119.7 . .
C7 C6 C5 120.5(4) . .
C7 C6 H6 119.7 . .
C200 C202 H202 119.8 3_656 .
C201 C202 H202 119.8 . .
C201 C202 C200 120.3(5) . 3_656
C202 C200 H200 120.0 3_656 .
C201 C200 C202 120.0(5) . 3_656
C201 C200 H200 120.0 . .
C202 C201 H201 120.2 . .
C200 C201 C202 119.6(5) . .
C200 C201 H201 120.2 . .
C29 C31 H31A 109.5 . .
C29 C31 H31B 109.5 . .
C29 C31 H31C 109.5 . .
H31A C31 H31B 109.5 . .
H31A C31 H31C 109.5 . .
H31B C31 H31C 109.5 . .
C25 C27 H27A 109.5 . .
C25 C27 H27B 109.5 . .
C25 C27 H27C 109.5 . .
H27A C27 H27B 109.5 . .
H27A C27 H27C 109.5 . .
H27B C27 H27C 109.5 . .
S100 O102 F11A 62.8(9) . .
C21 C24 H24A 109.5 . .
C21 C24 H24B 109.5 . .
C21 C24 H24C 109.5 . .
H24A C24 H24B 109.5 . .
H24A C24 H24C 109.5 . .
H24B C24 H24C 109.5 . .
C21 C22 H22A 109.5 . .
C21 C22 H22B 109.5 . .
C21 C22 H22C 109.5 . .
H22A C22 H22B 109.5 . .
H22A C22 H22C 109.5 . .
H22B C22 H22C 109.5 . .
C25 C26 H26A 109.5 . .
C25 C26 H26B 109.5 . .
C25 C26 H26C 109.5 . .
H26A C26 H26B 109.5 . .
H26A C26 H26C 109.5 . .
H26B C26 H26C 109.5 . .
C29 C30 H30A 109.5 . .
C29 C30 H30B 109.5 . .
C29 C30 H30C 109.5 . .
H30A C30 H30B 109.5 . .
H30A C30 H30C 109.5 . .
H30B C30 H30C 109.5 . .
C29 C32 H32A 109.5 . .
C29 C32 H32B 109.5 . .
C29 C32 H32C 109.5 . .
H32A C32 H32B 109.5 . .
H32A C32 H32C 109.5 . .
H32B C32 H32C 109.5 . .
C21 C23 H23A 109.5 . .
C21 C23 H23B 109.5 . .
C21 C23 H23C 109.5 . .
H23A C23 H23B 109.5 . .
H23A C23 H23C 109.5 . .
H23B C23 H23C 109.5 . .
C25 C28 H28A 109.5 . .
C25 C28 H28B 109.5 . .
C25 C28 H28C 109.5 . .
H28A C28 H28B 109.5 . .
H28A C28 H28C 109.5 . .
H28B C28 H28C 109.5 . .
N3 C61 H61A 109.5 . .
N3 C61 H61B 109.5 . .
N3 C61 H61C 109.5 . .
H61A C61 H61B 109.5 . .
H61A C61 H61C 109.5 . .
H61B C61 H61C 109.5 . .
C17 C18 H18A 109.5 . .
C17 C18 H18B 109.5 . .
C17 C18 H18C 109.5 . .
H18A C18 H18B 109.5 . .
H18A C18 H18C 109.5 . .
H18B C18 H18C 109.5 . .
C17 C19 H19A 109.5 . .
C17 C19 H19B 109.5 . .
C17 C19 H19C 109.5 . .
H19A C19 H19B 109.5 . .
H19A C19 H19C 109.5 . .
H19B C19 H19C 109.5 . .
C17 C20 H20A 109.5 . .
C17 C20 H20B 109.5 . .
C17 C20 H20C 109.5 . .
H20A C20 H20B 109.5 . .
H20A C20 H20C 109.5 . .
H20B C20 H20C 109.5 . .
S100 C100 F11A 53.5(9) . .
F100 C100 S100 114.5(6) . .
F100 C100 F10A 98.4(8) . .
F100 C100 F11A 105.3(11) . .
F100 C100 F11B 95.7(8) . .
F10A C100 S100 102.2(7) . .
F10A C100 F11A 151.5(11) . .
F10B C100 S100 124.5(6) . .
F10B C100 F100 120.6(8) . .
F10B C100 F11B 80.5(8) . .
F11B C100 S100 100.8(7) . .
S100 F11A O102 46.2(8) . .
S100 F11A C100 59.8(10) . .
O102 F11A C100 92.2(13) . .
C100 F10B F11B 56.2(7) . .
C100 F11B F10B 43.2(5) . .

loop_
_geom_bond_atom_site_label_1
_geom_bond_atom_site_label_2
_geom_bond_distance
_geom_bond_site_symmetry_2
S100 O101 1.434(4) .
S100 O102 1.321(5) .
S100 O100 1.542(7) .
S100 C100 1.749(9) .
S100 F11A 1.63(3) .
O1 H1A 0.8200 .
O1 C10 1.365(6) .
O2 H2 0.8200 .
O2 C16 1.374(5) .
N2 N1 1.326(5) .
N2 N3 1.325(6) .
N1 C11 1.447(6) .
N1 C1 1.352(6) .
N3 C2 1.367(6) .
N3 C61 1.434(7) .
C2 C5 1.462(6) .
C2 C1 1.364(6) .
C11 C16 1.379(6) .
C11 C12 1.378(6) .
C16 C15 1.399(7) .
C14 H14 0.9300 .
C14 C13 1.398(7) .
C14 C15 1.390(7) .
C10 C5 1.381(6) .
C10 C9 1.412(6) .
C5 C6 1.398(7) .
C7 C8 1.398(6) .
C7 C17 1.528(7) .
C7 C6 1.378(6) .
C9 C8 1.390(6) .
C9 C21 1.547(6) .
C8 H8 0.9300 .
C12 H12 0.9300 .
C12 C13 1.390(7) .
C13 C25 1.523(7) .
C21 C24 1.550(7) .
C21 C22 1.532(7) .
C21 C23 1.524(7) .
C1 H1 0.9300 .
C25 C27 1.535(7) .
C25 C26 1.536(7) .
C25 C28 1.524(7) .
C15 C29 1.548(7) .
C29 C31 1.553(7) .
C29 C30 1.538(7) .
C29 C32 1.520(7) .
C17 C18 1.522(8) .
C17 C19 1.529(8) .
C17 C20 1.513(7) .
C6 H6 0.9300 .
C202 H202 0.9300 .
C202 C200 1.388(7) 3_656
C202 C201 1.379(7) .
C200 H200 0.9300 .
C200 C201 1.375(7) .
C201 H201 0.9300 .
C31 H31A 0.9600 .
C31 H31B 0.9600 .
C31 H31C 0.9600 .
C27 H27A 0.9600 .
C27 H27B 0.9600 .
C27 H27C 0.9600 .
O102 F11A 1.73(3) .
C24 H24A 0.9600 .
C24 H24B 0.9600 .
C24 H24C 0.9600 .
C22 H22A 0.9600 .
C22 H22B 0.9600 .
C22 H22C 0.9600 .
C26 H26A 0.9600 .
C26 H26B 0.9600 .
C26 H26C 0.9600 .
C30 H30A 0.9600 .
C30 H30B 0.9600 .
C30 H30C 0.9600 .
C32 H32A 0.9600 .
C32 H32B 0.9600 .
C32 H32C 0.9600 .
C23 H23A 0.9600 .
C23 H23B 0.9600 .
C23 H23C 0.9600 .
C28 H28A 0.9600 .
C28 H28B 0.9600 .
C28 H28C 0.9600 .
C61 H61A 0.9600 .
C61 H61B 0.9600 .
C61 H61C 0.9600 .
C18 H18A 0.9600 .
C18 H18B 0.9600 .
C18 H18C 0.9600 .
C19 H19A 0.9600 .
C19 H19B 0.9600 .
C19 H19C 0.9600 .
C20 H20A 0.9600 .
C20 H20B 0.9600 .
C20 H20C 0.9600 .
C100 F100 1.321(7) .
C100 F10A 1.461(13) .
C100 F11A 1.86(3) .
C100 F10B 1.226(10) .
C100 F11B 1.488(13) .
F10B F11B 1.766(12) .
